data_4069579
loop_
_publ_author_name
'Bou\<ska, Marek'
'Dost\'al, Libor'
'Jir\'asko, Robert'
'R\%u\<zi\<cka, Ale\<s'
'Jambor, Roman'

_publ_section_title
;
 Synthesis of [{2,6-(Me2NCH2)2C6H3}Sn(OH)O]6: an N\\rightarrow Sn
 Coordinated Stannonic Acid
;
_journal_issue 15
_journal_name_full Organometallics
_journal_page_first 4258
_journal_paper_doi 10.1021/om9002889
_journal_volume 28
_journal_year 2009
_chemical_formula_sum 'C72 H122 F2.4 K0.8 N12 Na0.8 O13 Sn6'
_chemical_formula_weight 2171.23
_chemical_name_systematic
; 
 ? 
;
_space_group_IT_number 15
_symmetry_space_group_name_Hall '-C 2yc'
_symmetry_space_group_name_H-M 'C 1 2/c 1'
_atom_sites_solution_hydrogens geom
_atom_sites_solution_primary direct
_atom_sites_solution_secondary difmap
_audit_creation_method SHELXL-97
_cell_angle_alpha 90.00
_cell_angle_beta 115.92
_cell_angle_gamma 90.00
_cell_formula_units_Z 5
_cell_length_a 26.862
_cell_length_b 16.056
_cell_length_c 25.776
_cell_measurement_temperature 293(2)
_cell_volume 9998.772
_computing_structure_refinement 'SHELXL-97 (Sheldrick, 1997)'
_computing_structure_solution 'SHELXS-97 (Sheldrick, 1990)'
_diffrn_ambient_temperature 293(2)
_diffrn_measured_fraction_theta_full 0.983
_diffrn_measured_fraction_theta_max 0.983
_diffrn_radiation_monochromator graphite
_diffrn_radiation_source 'fine-focus sealed tube'
_diffrn_radiation_type MoK\a
_diffrn_radiation_wavelength 0.71073
_diffrn_reflns_av_R_equivalents 0.0450
_diffrn_reflns_av_sigmaI/netI 0.0378
_diffrn_reflns_limit_h_max 33
_diffrn_reflns_limit_h_min -34
_diffrn_reflns_limit_k_max 20
_diffrn_reflns_limit_k_min -20
_diffrn_reflns_limit_l_max 31
_diffrn_reflns_limit_l_min -33
_diffrn_reflns_number 59860
_diffrn_reflns_theta_full 27.51
_diffrn_reflns_theta_max 27.51
_diffrn_reflns_theta_min 1.52
_exptl_absorpt_coefficient_mu 1.964
_exptl_crystal_density_diffrn 1.803
_exptl_crystal_density_method 'not measured'
_exptl_crystal_F_000 5438
_refine_diff_density_max 1.971
_refine_diff_density_min -0.850
_refine_diff_density_rms 0.194
_refine_ls_extinction_method none
_refine_ls_goodness_of_fit_ref 1.366
_refine_ls_hydrogen_treatment mixed
_refine_ls_matrix_type full
_refine_ls_number_parameters 550
_refine_ls_number_reflns 11301
_refine_ls_number_restraints 0
_refine_ls_restrained_S_all 1.366
_refine_ls_R_factor_all 0.0783
_refine_ls_R_factor_gt 0.0533
_refine_ls_shift/su_max 0.491
_refine_ls_shift/su_mean 0.016
_refine_ls_structure_factor_coef Fsqd
_refine_ls_weighting_details 'calc w=1/[\s^2^(Fo^2^)+(0.1000P)^2^+0.0000P] where P=(Fo^2^+2Fc^2^)/3'
_refine_ls_weighting_scheme calc
_refine_ls_wR_factor_gt 0.1754
_refine_ls_wR_factor_ref 0.1922
_reflns_number_gt 8509
_reflns_number_total 11301
_reflns_threshold_expression >2sigma(I)
_cod_data_source_file om9002889_si_002.cif
_cod_data_source_block shelxl
_cod_original_cell_volume 9998.9
_cod_original_formula_sum 'C72 H122 F2.40 K0.80 N12 Na0.80 O13 Sn6'
_cod_database_code 4069579

loop_
_symmetry_equiv_pos_as_xyz
'x, y, z'
'-x, y, -z+1/2'
'x+1/2, y+1/2, z'
'-x+1/2, y+1/2, -z+1/2'
'-x, -y, -z'
'x, -y, z-1/2'
'-x+1/2, -y+1/2, -z'
'x+1/2, -y+1/2, z-1/2'

loop_
_atom_site_label
_atom_site_type_symbol
_atom_site_fract_x
_atom_site_fract_y
_atom_site_fract_z
_atom_site_U_iso_or_equiv
_atom_site_adp_type
_atom_site_occupancy
_atom_site_symmetry_multiplicity
_atom_site_calc_flag
_atom_site_refinement_flags
Sn1 Sn 0.121803(15) -0.06260(2) 0.018523(18) 0.03262(14) Uani 1 1 d .
Sn2 Sn 0.099462(16) 0.13588(2) 0.02465(2) 0.03554(14) Uani 1 1 d .
Sn3 Sn -0.022290(17) 0.19764(2) 0.01469(2) 0.03682(14) Uani 1 1 d .
O4 O 0.01593(17) 0.1450(3) -0.0299(2) 0.0376(10) Uani 1 1 d .
O5 O 0.04777(17) -0.0952(3) -0.04397(19) 0.0367(9) Uani 1 1 d .
C8 C 0.2438(3) -0.0859(4) 0.0535(3) 0.0434(16) Uani 1 1 d .
C9 C 0.2285(3) -0.0852(4) 0.1393(3) 0.0482(17) Uani 1 1 d .
C10 C 0.2990(3) -0.0988(4) 0.0859(4) 0.0493(18) Uani 1 1 d .
H10 H 0.3233 -0.1053 0.0678 0.059 Uiso 1 1 d R
N11 N -0.0295(3) 0.3245(4) -0.0357(3) 0.0544(16) Uani 1 1 d .
C12 C -0.0216(3) 0.2862(5) 0.1265(4) 0.0519(19) Uani 1 1 d .
O13 O 0.12441(19) 0.0511(3) -0.0224(2) 0.0393(10) Uani 1 1 d .
O14 O -0.10135(18) 0.1734(3) -0.0513(2) 0.0440(11) Uani 1 1 d .
C15 C 0.0065(3) 0.2083(6) 0.1622(4) 0.060(2) Uani 1 1 d .
H15 H -0.0155 0.1690 0.1713 0.072 Uiso 1 1 d R
O16 O 0.06440(18) 0.1977(3) 0.0729(2) 0.0450(11) Uani 1 1 d .
N17 N 0.1611(3) -0.1578(5) 0.1672(3) 0.0610(18) Uani 1 1 d .
H17 H 0.1383 -0.1714 0.1275 0.073 Uiso 1 1 d R
N18 N 0.0968(3) 0.1284(4) -0.1250(3) 0.0628(18) Uani 1 1 d .
H18 H 0.1084 0.0935 -0.0915 0.075 Uiso 1 1 d R
C19 C -0.0596(3) 0.3634(4) 0.0374(4) 0.053(2) Uani 1 1 d .
C20 C 0.1834(4) 0.2690(5) 0.0940(5) 0.070(3) Uani 1 1 d .
H20A H 0.1578 0.2907 0.1073 0.084 Uiso 1 1 d R
H20B H 0.2195 0.2918 0.1167 0.084 Uiso 1 1 d R
C22 C 0.1085(3) 0.2585(5) -0.0678(4) 0.059(2) Uani 1 1 d .
C23 C 0.2319(3) 0.1434(5) 0.0895(4) 0.063(2) Uani 1 1 d .
H23A H 0.2668 0.1599 0.1200 0.075 Uiso 1 1 d R
H23B H 0.2287 0.1657 0.0535 0.075 Uiso 1 1 d R
H23C H 0.2299 0.0837 0.0872 0.075 Uiso 1 1 d R
C24 C 0.1904(3) -0.0811(5) 0.1682(3) 0.0526(18) Uani 1 1 d .
H24 H 0.1873 -0.0301 0.1860 0.063 Uiso 1 1 d R
C25 C -0.0703(3) 0.4300(5) 0.0648(5) 0.070(3) Uani 1 1 d .
H25 H -0.0878 0.4793 0.0436 0.084 Uiso 1 1 d R
C26 C -0.0365(3) 0.2911(4) 0.0669(4) 0.0494(19) Uani 1 1 d .
C27 C 0.1382(3) -0.1035(6) -0.0999(4) 0.064(2) Uani 1 1 d .
H27A H 0.1584 -0.1293 -0.1185 0.076 Uiso 1 1 d R
H27B H 0.1373 -0.0443 -0.1056 0.076 Uiso 1 1 d R
H27C H 0.1010 -0.1247 -0.1163 0.076 Uiso 1 1 d R
C28 C 0.0700(4) 0.2032(5) -0.1160(4) 0.063(2) Uani 1 1 d .
H28A H 0.0547 0.2356 -0.1508 0.076 Uiso 1 1 d R
H28B H 0.0408 0.1862 -0.1063 0.076 Uiso 1 1 d R
C29 C 0.3189(3) -0.1020(5) 0.1439(4) 0.065(2) Uani 1 1 d .
H29 H 0.3580 -0.1080 0.1673 0.079 Uiso 1 1 d R
C30 C -0.0563(4) 0.4255(6) 0.1237(6) 0.083(3) Uani 1 1 d .
H30 H -0.0621 0.4727 0.1432 0.100 Uiso 1 1 d R
C31 C -0.0324(4) 0.3537(6) 0.1526(5) 0.072(3) Uani 1 1 d .
H31 H -0.0231 0.3524 0.1930 0.087 Uiso 1 1 d R
C33 C 0.2201(3) -0.0817(5) -0.0108(3) 0.0482(17) Uani 1 1 d .
H33A H 0.2166 -0.0244 -0.0226 0.058 Uiso 1 1 d R
H33B H 0.2443 -0.1100 -0.0235 0.058 Uiso 1 1 d R
N34 N 0.0660(3) 0.2002(5) 0.1800(3) 0.0652(19) Uani 1 1 d .
H34 H 0.0736 0.1986 0.1469 0.078 Uiso 1 1 d R
C35 C 0.2073(3) -0.0792(4) 0.0779(3) 0.0419(15) Uani 1 1 d .
N36 N 0.1650(2) -0.1209(3) -0.0389(3) 0.0446(13) Uani 1 1 d .
C37 C 0.0852(4) 0.1242(7) 0.2106(4) 0.086(3) Uani 1 1 d .
H37A H 0.1243 0.1172 0.2230 0.104 Uiso 1 1 d R
H37B H 0.0657 0.0784 0.1863 0.104 Uiso 1 1 d R
H37C H 0.0776 0.1259 0.2437 0.104 Uiso 1 1 d R
C40 C 0.1255(4) -0.1438(7) 0.1970(4) 0.076(3) Uani 1 1 d .
H40A H 0.1061 -0.1946 0.1956 0.091 Uiso 1 1 d R
H40B H 0.0993 -0.1002 0.1785 0.091 Uiso 1 1 d R
H40C H 0.1482 -0.1290 0.2364 0.091 Uiso 1 1 d R
C44 C 0.1261(3) 0.2399(4) -0.0104(4) 0.0523(19) Uani 1 1 d .
C47 C 0.1273(5) 0.3333(6) -0.0820(6) 0.082(3) Uani 1 1 d .
H47 H 0.1136 0.3463 -0.1222 0.098 Uiso 1 1 d R
C50 C 0.1949(4) 0.1529(6) 0.1589(4) 0.070(2) Uani 1 1 d .
H50A H 0.2306 0.1720 0.1864 0.084 Uiso 1 1 d R
H50B H 0.1928 0.0936 0.1618 0.084 Uiso 1 1 d R
H50C H 0.1667 0.1788 0.1668 0.084 Uiso 1 1 d R
N53 N 0.1861(2) 0.1758(4) 0.1010(3) 0.0526(16) Uani 1 1 d .
C55 C -0.0464(5) 0.3168(6) -0.0976(5) 0.078(3) Uani 1 1 d .
H55A H -0.0477 0.3715 -0.1131 0.093 Uiso 1 1 d R
H55B H -0.0825 0.2918 -0.1158 0.093 Uiso 1 1 d R
H55C H -0.0205 0.2831 -0.1046 0.093 Uiso 1 1 d R
C56 C 0.2843(3) -0.0965(5) 0.1714(4) 0.061(2) Uani 1 1 d .
H56 H 0.3001 -0.1014 0.2126 0.073 Uiso 1 1 d R
C58 C 0.1716(3) -0.2131(5) -0.0291(4) 0.063(2) Uani 1 1 d .
H58A H 0.1887 -0.2360 -0.0517 0.076 Uiso 1 1 d R
H58B H 0.1358 -0.2379 -0.0406 0.076 Uiso 1 1 d R
H58C H 0.1943 -0.2246 0.0110 0.076 Uiso 1 1 d R
C59 C -0.0714(3) 0.3689(5) -0.0226(4) 0.062(2) Uani 1 1 d .
H59A H -0.0727 0.4263 -0.0335 0.075 Uiso 1 1 d R
H59B H -0.1068 0.3435 -0.0448 0.075 Uiso 1 1 d R
C60 C 0.1646(3) 0.2906(5) 0.0318(5) 0.064(2) Uani 1 1 d .
C62 C 0.1451(5) 0.1488(6) -0.1354(6) 0.098(4) Uani 1 1 d .
H62A H 0.1623 0.0993 -0.1409 0.117 Uiso 1 1 d R
H62B H 0.1712 0.1787 -0.1024 0.117 Uiso 1 1 d R
H62C H 0.1335 0.1834 -0.1690 0.117 Uiso 1 1 d R
C63 C 0.2001(4) -0.2259(7) 0.1942(5) 0.093(4) Uani 1 1 d .
H63A H 0.1797 -0.2755 0.1929 0.112 Uiso 1 1 d R
H63B H 0.2243 -0.2126 0.2336 0.112 Uiso 1 1 d R
H63C H 0.2216 -0.2347 0.1732 0.112 Uiso 1 1 d R
C65 C 0.0955(4) 0.2733(8) 0.2145(5) 0.104(4) Uani 1 1 d .
H65A H 0.1346 0.2692 0.2268 0.125 Uiso 1 1 d R
H65B H 0.0881 0.2774 0.2477 0.125 Uiso 1 1 d R
H65C H 0.0815 0.3220 0.1909 0.125 Uiso 1 1 d R
C66 C 0.0591(6) 0.0855(9) -0.1745(5) 0.106(4) Uani 1 1 d .
H66A H 0.0754 0.0364 -0.1817 0.127 Uiso 1 1 d R
H66B H 0.0456 0.1207 -0.2080 0.127 Uiso 1 1 d R
H95 H 0.0289 0.0699 -0.1661 0.127 Uiso 1 1 d R
C72 C 0.0225(4) 0.3745(5) -0.0093(5) 0.070(3) Uani 1 1 d .
H72A H 0.0178 0.4248 -0.0311 0.083 Uiso 1 1 d R
H72B H 0.0526 0.3428 -0.0098 0.083 Uiso 1 1 d R
H72C H 0.0304 0.3881 0.0298 0.083 Uiso 1 1 d R
C74 C 0.1821(5) 0.3614(6) 0.0166(7) 0.092(4) Uani 1 1 d .
H74 H 0.2076 0.3973 0.0459 0.111 Uiso 1 1 d R
C73 C 0.1634(5) 0.3839(6) -0.0398(7) 0.098(5) Uani 1 1 d .
H73 H 0.1759 0.4353 -0.0491 0.117 Uiso 1 1 d R
O93 O 0.0626(3) 0.5046(5) 0.2269(4) 0.120(3) Uani 1 1 d .
H93A H 0.0987 0.5297 0.2437 0.144 Uiso 1 1 d R
H93B H 0.0328 0.5297 0.2323 0.144 Uiso 1 1 d R
O94 O -0.10162(17) -0.0265(2) -0.06276(19) 0.0349(9) Uani 1 1 d .
K95 K -0.02618(18) 0.0169(3) -0.0959(2) 0.0776(11) Uani 0.50 1 d P
H95 H 0.0257 0.0674 -0.1653 0.093 Uiso 1 1 d R
C96 C 0.2735(14) 0.0280(16) 0.3416(8) 0.203(14) Uani 1 1 d .
F99 F 0.2308(7) -0.0182(11) 0.3429(10) 0.303(10) Uani 1 1 d .
F98 F 0.2825(8) 0.0714(14) 0.3923(8) 0.304(10) Uani 1 1 d .
F97 F 0.2394(9) 0.0752(14) 0.3019(9) 0.334(14) Uani 1 1 d .
O102 O 0.3071(11) -0.0624(12) 0.3226(10) 0.276(11) Uani 1 1 d .
C100 C 0.3201(17) 0.031(3) 0.324(2) 0.41(4) Uani 1 1 d .
H100 H 0.3550 0.0060 0.3481 0.489 Uiso 1 1 d R
O101 O 0.3633(7) 0.0949(13) 0.2356(7) 0.235(9) Uani 1 1 d .
O103 O 0.3963(7) 0.1647(5) 0.2396(4) 0.173(6) Uani 1 1 d .
H103A H 0.4207 0.1725 0.2217 0.208 Uiso 1 1 d R
H103B H 0.4097 0.1725 0.2804 0.208 Uiso 1 1 d R

loop_
_atom_site_aniso_label
_atom_site_aniso_U_11
_atom_site_aniso_U_22
_atom_site_aniso_U_33
_atom_site_aniso_U_23
_atom_site_aniso_U_13
_atom_site_aniso_U_12
Sn1 0.0281(2) 0.0280(2) 0.0431(3) -0.00039(16) 0.01678(18) 0.00208(15)
Sn2 0.0321(2) 0.0273(2) 0.0516(3) -0.00433(17) 0.02234(19) -0.00340(15)
Sn3 0.0358(2) 0.0249(2) 0.0547(3) -0.00311(17) 0.0245(2) -0.00051(16)
O4 0.031(2) 0.036(2) 0.049(3) -0.0026(19) 0.0197(18) -0.0023(17)
O5 0.034(2) 0.031(2) 0.046(3) 0.0000(18) 0.0190(18) -0.0018(17)
C8 0.033(3) 0.034(3) 0.061(5) -0.003(3) 0.018(3) -0.001(3)
C9 0.038(3) 0.038(3) 0.061(5) 0.006(3) 0.014(3) 0.005(3)
C10 0.030(3) 0.038(4) 0.080(6) -0.005(3) 0.024(3) 0.001(3)
N11 0.058(4) 0.032(3) 0.090(5) 0.015(3) 0.047(4) 0.008(3)
C12 0.036(3) 0.052(4) 0.073(5) -0.023(4) 0.029(3) -0.015(3)
O13 0.046(2) 0.029(2) 0.051(3) -0.0037(19) 0.029(2) 0.0004(18)
O14 0.038(2) 0.034(2) 0.060(3) 0.011(2) 0.021(2) 0.0017(19)
C15 0.050(4) 0.077(6) 0.056(5) -0.018(4) 0.026(4) -0.015(4)
O16 0.035(2) 0.038(2) 0.063(3) -0.017(2) 0.023(2) -0.0050(18)
N17 0.056(4) 0.073(4) 0.058(4) 0.024(3) 0.028(3) 0.016(3)
N18 0.069(4) 0.066(4) 0.055(4) 0.010(3) 0.029(3) 0.014(3)
C19 0.044(4) 0.030(3) 0.102(7) -0.002(4) 0.047(4) 0.005(3)
C20 0.058(5) 0.038(4) 0.118(8) -0.032(5) 0.043(5) -0.021(4)
C22 0.060(5) 0.044(4) 0.100(7) 0.019(4) 0.058(5) 0.017(3)
C23 0.031(3) 0.052(4) 0.101(7) -0.017(4) 0.026(4) -0.005(3)
C24 0.050(4) 0.053(4) 0.049(4) 0.005(3) 0.017(3) 0.001(3)
C25 0.052(5) 0.036(4) 0.139(10) -0.020(5) 0.059(5) -0.005(3)
C26 0.037(3) 0.031(3) 0.090(6) -0.020(3) 0.037(4) -0.016(3)
C27 0.054(4) 0.087(6) 0.054(5) -0.016(4) 0.028(4) -0.003(4)
C28 0.072(5) 0.059(5) 0.075(6) 0.022(4) 0.047(5) 0.019(4)
C29 0.030(4) 0.061(5) 0.087(7) 0.007(4) 0.009(4) 0.005(3)
C30 0.065(6) 0.057(6) 0.147(11) -0.043(6) 0.064(6) -0.003(4)
C31 0.065(5) 0.077(6) 0.086(7) -0.042(5) 0.045(5) -0.018(5)
C33 0.037(3) 0.048(4) 0.070(5) -0.012(3) 0.032(3) -0.008(3)
N34 0.050(4) 0.081(5) 0.060(4) -0.026(4) 0.020(3) -0.003(3)
C35 0.036(3) 0.033(3) 0.054(4) 0.005(3) 0.017(3) 0.004(3)
N36 0.033(3) 0.041(3) 0.060(4) -0.013(3) 0.021(3) -0.003(2)
C37 0.074(6) 0.116(9) 0.061(6) -0.006(6) 0.023(5) 0.022(6)
C40 0.081(6) 0.092(7) 0.062(6) 0.019(5) 0.037(5) 0.007(5)
C44 0.050(4) 0.031(3) 0.097(6) 0.008(4) 0.052(4) 0.009(3)
C47 0.098(7) 0.046(5) 0.146(10) 0.031(6) 0.094(8) 0.014(5)
C50 0.054(5) 0.068(6) 0.073(6) -0.023(5) 0.014(4) -0.013(4)
N53 0.037(3) 0.041(3) 0.076(5) -0.016(3) 0.022(3) -0.007(2)
C55 0.097(7) 0.055(5) 0.098(8) 0.026(5) 0.059(6) 0.020(5)
C56 0.041(4) 0.069(5) 0.056(5) 0.010(4) 0.008(3) 0.006(4)
C58 0.046(4) 0.046(4) 0.103(7) -0.025(4) 0.038(4) -0.009(3)
C59 0.055(5) 0.040(4) 0.111(7) 0.019(4) 0.054(5) 0.016(3)
C60 0.043(4) 0.039(4) 0.120(8) -0.012(4) 0.046(5) -0.008(3)
C62 0.144(11) 0.067(6) 0.139(11) 0.016(6) 0.115(10) 0.021(6)
C63 0.070(6) 0.091(7) 0.109(9) 0.059(7) 0.029(6) 0.015(5)
C65 0.061(6) 0.128(10) 0.110(9) -0.075(8) 0.025(6) -0.011(6)
C66 0.115(9) 0.128(10) 0.060(7) 0.001(7) 0.024(6) 0.024(8)
C72 0.071(5) 0.037(4) 0.130(9) -0.004(4) 0.071(6) -0.006(4)
C74 0.084(7) 0.045(5) 0.187(14) -0.009(7) 0.094(9) -0.012(5)
C73 0.084(7) 0.036(5) 0.215(16) 0.021(7) 0.105(9) 0.003(5)
O93 0.082(5) 0.085(5) 0.133(7) 0.018(5) -0.007(5) -0.052(4)
O94 0.036(2) 0.027(2) 0.046(3) -0.0042(17) 0.0221(19) -0.0003(16)
K95 0.070(2) 0.073(3) 0.089(3) 0.002(2) 0.035(2) 0.002(2)
C96 0.27(3) 0.18(2) 0.073(11) 0.006(12) -0.013(15) -0.10(2)
F99 0.199(13) 0.301(19) 0.46(3) 0.026(18) 0.187(17) -0.120(13)
F98 0.253(19) 0.45(3) 0.25(2) -0.11(2) 0.146(17) -0.006(19)
F97 0.29(2) 0.34(2) 0.209(17) 0.067(17) -0.046(16) -0.078(18)
O102 0.38(3) 0.218(19) 0.27(2) 0.136(18) 0.18(2) 0.072(19)
C100 0.30(4) 0.45(6) 0.64(8) -0.37(6) 0.36(6) -0.16(4)
O101 0.269(19) 0.29(2) 0.192(15) -0.097(15) 0.140(14) -0.165(17)
O103 0.412(19) 0.053(4) 0.075(5) 0.023(4) 0.125(9) 0.079(8)

loop_
_atom_type_symbol
_atom_type_description
_atom_type_scat_dispersion_real
_atom_type_scat_dispersion_imag
_atom_type_scat_source
C C 0.0033 0.0016 'International Tables Vol C Tables 4.2.6.8 and 6.1.1.4'
H H 0.0000 0.0000 'International Tables Vol C Tables 4.2.6.8 and 6.1.1.4'
O O 0.0106 0.0060 'International Tables Vol C Tables 4.2.6.8 and 6.1.1.4'
N N 0.0061 0.0033 'International Tables Vol C Tables 4.2.6.8 and 6.1.1.4'
Sn Sn -0.6537 1.4246 'International Tables Vol C Tables 4.2.6.8 and 6.1.1.4'
F F 0.0171 0.0103 'International Tables Vol C Tables 4.2.6.8 and 6.1.1.4'
K K 0.2009 0.2494 'International Tables Vol C Tables 4.2.6.8 and 6.1.1.4'
Na Na 0.0362 0.0249 'International Tables Vol C Tables 4.2.6.8 and 6.1.1.4'

loop_
_geom_angle_atom_site_label_1
_geom_angle_atom_site_label_2
_geom_angle_atom_site_label_3
_geom_angle
_geom_angle_site_symmetry_1
_geom_angle_site_symmetry_3
O5 Sn1 O94 102.64(17) . 5
O5 Sn1 O13 93.53(18) . .
O94 Sn1 O13 75.51(17) 5 .
O5 Sn1 O14 76.41(17) . 5
O94 Sn1 O14 100.66(18) 5 5
O13 Sn1 O14 168.34(17) . 5
O5 Sn1 C35 156.3(2) . .
O94 Sn1 C35 98.7(2) 5 .
O13 Sn1 C35 101.8(2) . .
O14 Sn1 C35 89.7(2) 5 .
O5 Sn1 N36 88.85(18) . .
O94 Sn1 N36 157.22(18) 5 .
O13 Sn1 N36 84.30(18) . .
O14 Sn1 N36 101.14(19) 5 .
C35 Sn1 N36 75.0(2) . .
O5 Sn1 Sn3 37.11(12) . 5
O94 Sn1 Sn3 103.04(11) 5 5
O13 Sn1 Sn3 130.07(13) . 5
O14 Sn1 Sn3 39.38(12) 5 5
C35 Sn1 Sn3 127.17(17) . 5
N36 Sn1 Sn3 97.98(13) . 5
O5 Sn1 Sn2 98.91(12) . .
O94 Sn1 Sn2 35.85(12) 5 .
O13 Sn1 Sn2 39.72(12) . .
O14 Sn1 Sn2 135.12(13) 5 .
C35 Sn1 Sn2 104.41(18) . .
N36 Sn1 Sn2 123.57(14) . .
Sn3 Sn1 Sn2 121.133(15) 5 .
O5 Sn1 K95 79.54(14) . 5
O94 Sn1 K95 36.78(13) 5 5
O13 Sn1 K95 105.14(13) . 5
O14 Sn1 K95 67.61(14) 5 5
C35 Sn1 K95 113.0(2) . 5
N36 Sn1 K95 165.36(15) . 5
Sn3 Sn1 K95 67.39(7) 5 5
Sn2 Sn1 K95 67.66(7) . 5
O5 Sn1 K95 34.01(14) . .
O94 Sn1 K95 76.50(14) 5 .
O13 Sn1 K95 66.17(14) . .
O14 Sn1 K95 102.31(14) 5 .
C35 Sn1 K95 167.68(19) . .
N36 Sn1 K95 105.06(15) . .
Sn3 Sn1 K95 65.15(7) 5 .
Sn2 Sn1 K95 64.99(7) . .
K95 Sn1 K95 69.85(12) 5 .
O94 Sn2 O4 100.73(17) 5 .
O94 Sn2 O16 92.76(18) 5 .
O4 Sn2 O16 74.64(18) . .
O94 Sn2 O13 76.64(17) 5 .
O4 Sn2 O13 100.23(18) . .
O16 Sn2 O13 167.33(17) . .
O94 Sn2 C44 159.8(2) 5 .
O4 Sn2 C44 96.9(2) . .
O16 Sn2 C44 101.4(2) . .
O13 Sn2 C44 90.6(2) . .
O94 Sn2 N53 91.3(2) 5 .
O4 Sn2 N53 156.74(19) . .
O16 Sn2 N53 85.0(2) . .
O13 Sn2 N53 101.9(2) . .
C44 Sn2 N53 75.9(3) . .
O94 Sn2 Sn1 36.79(12) 5 .
O4 Sn2 Sn1 101.82(12) . .
O16 Sn2 Sn1 128.92(13) . .
O13 Sn2 Sn1 39.90(12) . .
C44 Sn2 Sn1 129.25(18) . .
N53 Sn2 Sn1 99.71(15) . .
O94 Sn2 K95 78.04(14) 5 .
O4 Sn2 K95 36.63(14) . .
O16 Sn2 K95 104.10(14) . .
O13 Sn2 K95 67.25(14) . .
C44 Sn2 K95 111.7(2) . .
N53 Sn2 K95 166.13(16) . .
Sn1 Sn2 K95 66.44(7) . .
O94 Sn2 K95 33.04(13) 5 5
O4 Sn2 K95 75.71(14) . 5
O16 Sn2 K95 65.61(14) . 5
O13 Sn2 K95 102.04(14) . 5
C44 Sn2 K95 166.21(18) . 5
N53 Sn2 K95 106.30(19) . 5
Sn1 Sn2 K95 64.29(7) . 5
K95 Sn2 K95 69.24(12) . 5
O4 Sn3 O5 101.97(17) . 5
O4 Sn3 O14 92.70(19) . .
O5 Sn3 O14 76.51(17) 5 .
O4 Sn3 O16 74.51(18) . .
O5 Sn3 O16 100.24(18) 5 .
O14 Sn3 O16 166.01(18) . .
O4 Sn3 C26 156.0(2) . .
O5 Sn3 C26 98.6(2) 5 .
O14 Sn3 C26 104.0(2) . .
O16 Sn3 C26 89.9(2) . .
O4 Sn3 N11 89.3(2) . .
O5 Sn3 N11 158.23(19) 5 .
O14 Sn3 N11 84.5(2) . .
O16 Sn3 N11 100.7(2) . .
C26 Sn3 N11 75.5(3) . .
O4 Sn3 Sn1 97.73(12) . 5
O5 Sn3 Sn1 36.20(12) 5 5
O14 Sn3 Sn1 40.38(12) . 5
O16 Sn3 Sn1 134.35(13) . 5
C26 Sn3 Sn1 106.17(16) . 5
N11 Sn3 Sn1 124.47(16) . 5
O4 Sn3 K95 78.78(14) . 5
O5 Sn3 K95 35.81(13) 5 5
O14 Sn3 K95 104.50(14) . 5
O16 Sn3 K95 67.94(14) . 5
C26 Sn3 K95 112.6(2) . 5
N11 Sn3 K95 165.28(16) . 5
Sn1 Sn3 K95 66.43(7) 5 5
O4 Sn3 K95 33.33(13) . .
O5 Sn3 K95 76.88(14) 5 .
O14 Sn3 K95 65.74(15) . .
O16 Sn3 K95 100.29(13) . .
C26 Sn3 K95 169.43(18) . .
N11 Sn3 K95 105.04(19) . .
Sn1 Sn3 K95 64.55(6) 5 .
K95 Sn3 K95 69.36(12) 5 .
Sn3 O4 Sn2 108.2(2) . .
Sn3 O4 K95 121.2(2) . .
Sn2 O4 K95 115.0(2) . .
Sn1 O5 Sn3 106.7(2) . 5
Sn1 O5 K95 120.2(2) . .
Sn3 O5 K95 116.5(2) 5 .
C10 C8 C35 122.1(7) . .
C10 C8 C33 120.6(7) . .
C35 C8 C33 117.2(6) . .
C56 C9 C35 118.5(7) . .
C56 C9 C24 120.5(7) . .
C35 C9 C24 121.0(6) . .
C29 C10 C8 118.9(7) . .
C29 C10 H10 120.6 . .
C8 C10 H10 120.5 . .
C55 N11 C72 109.0(7) . .
C55 N11 C59 112.5(7) . .
C72 N11 C59 106.8(6) . .
C55 N11 Sn3 115.8(5) . .
C72 N11 Sn3 112.0(5) . .
C59 N11 Sn3 100.1(4) . .
C31 C12 C26 118.0(8) . .
C31 C12 C15 120.1(8) . .
C26 C12 C15 121.8(6) . .
Sn2 O13 Sn1 100.38(19) . .
Sn3 O14 Sn1 100.24(19) . 5
N34 C15 C12 116.2(7) . .
N34 C15 H15 124.8 . .
C12 C15 H15 119.0 . .
Sn2 O16 Sn3 102.5(2) . .
C24 N17 C40 109.2(7) . .
C24 N17 C63 110.7(7) . .
C40 N17 C63 110.9(7) . .
C24 N17 H17 107.5 . .
C40 N17 H17 109.3 . .
C63 N17 H17 109.2 . .
C66 N18 C28 109.5(8) . .
C66 N18 C62 106.6(10) . .
C28 N18 C62 112.2(7) . .
C66 N18 H18 110.6 . .
C28 N18 H18 108.8 . .
C62 N18 H18 109.1 . .
C26 C19 C25 121.1(9) . .
C26 C19 C59 118.6(7) . .
C25 C19 C59 120.3(8) . .
N53 C20 C60 109.6(7) . .
N53 C20 H20A 108.8 . .
C60 C20 H20A 109.9 . .
N53 C20 H20B 109.0 . .
C60 C20 H20B 110.1 . .
H20A C20 H20B 109.5 . .
C47 C22 C44 118.0(9) . .
C47 C22 C28 118.8(9) . .
C44 C22 C28 123.1(7) . .
N53 C23 H23A 109.7 . .
N53 C23 H23B 109.2 . .
H23A C23 H23B 109.5 . .
N53 C23 H23C 109.5 . .
H23A C23 H23C 109.5 . .
H23B C23 H23C 109.5 . .
N17 C24 C9 115.6(7) . .
N17 C24 H24 124.7 . .
C9 C24 H24 119.6 . .
C19 C25 C30 119.9(9) . .
C19 C25 H25 120.6 . .
C30 C25 H25 119.5 . .
C19 C26 C12 119.5(7) . .
C19 C26 Sn3 113.7(6) . .
C12 C26 Sn3 126.6(5) . .
N36 C27 H27A 109.7 . .
N36 C27 H27B 108.9 . .
H27A C27 H27B 109.5 . .
N36 C27 H27C 109.8 . .
H27A C27 H27C 109.5 . .
H27B C27 H27C 109.5 . .
N18 C28 C22 113.8(7) . .
N18 C28 H28A 109.4 . .
C22 C28 H28A 108.1 . .
N18 C28 H28B 108.7 . .
C22 C28 H28B 107.3 . .
H28A C28 H28B 109.5 . .
C56 C29 C10 122.0(7) . .
C56 C29 H29 118.4 . .
C10 C29 H29 119.6 . .
C31 C30 C25 118.3(8) . .
C31 C30 H30 121.7 . .
C25 C30 H30 120.0 . .
C12 C31 C30 123.2(10) . .
C12 C31 H31 120.3 . .
C30 C31 H31 116.5 . .
C8 C33 N36 112.0(6) . .
C8 C33 H33A 109.2 . .
N36 C33 H33A 108.4 . .
C8 C33 H33B 109.4 . .
N36 C33 H33B 108.3 . .
H33A C33 H33B 109.5 . .
C37 N34 C65 112.2(9) . .
C37 N34 C15 109.4(8) . .
C65 N34 C15 110.1(7) . .
C37 N34 H34 107.6 . .
C65 N34 H34 106.8 . .
C15 N34 H34 110.6 . .
C8 C35 C9 118.6(6) . .
C8 C35 Sn1 115.8(5) . .
C9 C35 Sn1 125.6(5) . .
C27 N36 C33 111.6(6) . .
C27 N36 C58 110.0(7) . .
C33 N36 C58 108.6(5) . .
C27 N36 Sn1 116.4(5) . .
C33 N36 Sn1 100.4(4) . .
C58 N36 Sn1 109.3(5) . .
N34 C37 K95 99.5(5) . 5
N34 C37 H37A 111.4 . .
K95 C37 H37A 103.4 5 .
N34 C37 H37B 109.4 . .
K95 C37 H37B 15.7 5 .
H37A C37 H37B 109.5 . .
N34 C37 H37C 107.6 . .
K95 C37 H37C 125.0 5 .
H37A C37 H37C 109.5 . .
H37B C37 H37C 109.5 . .
N17 C40 K95 99.1(5) . 5
N17 C40 H40A 108.4 . .
K95 C40 H40A 104.2 5 .
N17 C40 H40B 110.7 . .
K95 C40 H40B 16.2 5 .
H40A C40 H40B 109.5 . .
N17 C40 H40C 109.3 . .
K95 C40 H40C 125.1 5 .
H40A C40 H40C 109.5 . .
H40B C40 H40C 109.5 . .
C22 C44 C60 120.2(7) . .
C22 C44 Sn2 126.6(6) . .
C60 C44 Sn2 113.1(6) . .
C22 C47 C73 120.7(11) . .
C22 C47 H47 116.9 . .
C73 C47 H47 122.4 . .
N53 C50 H50A 109.9 . .
N53 C50 H50B 110.0 . .
H50A C50 H50B 109.5 . .
N53 C50 H50C 108.6 . .
H50A C50 H50C 109.5 . .
H50B C50 H50C 109.5 . .
C50 N53 C20 110.6(7) . .
C50 N53 C23 109.9(7) . .
C20 N53 C23 109.0(6) . .
C50 N53 Sn2 116.3(5) . .
C20 N53 Sn2 100.9(5) . .
C23 N53 Sn2 109.7(5) . .
N11 C55 H55A 108.3 . .
N11 C55 H55B 109.6 . .
H55A C55 H55B 109.5 . .
N11 C55 H55C 110.5 . .
H55A C55 H55C 109.5 . .
H55B C55 H55C 109.5 . .
C29 C56 C9 119.8(8) . .
C29 C56 H56 119.2 . .
C9 C56 H56 121.0 . .
N36 C58 H58A 109.1 . .
N36 C58 H58B 109.1 . .
H58A C58 H58B 109.5 . .
N36 C58 H58C 110.2 . .
H58A C58 H58C 109.5 . .
H58B C58 H58C 109.5 . .
C19 C59 N11 112.4(7) . .
C19 C59 H59A 109.6 . .
N11 C59 H59A 109.1 . .
C19 C59 H59B 108.0 . .
N11 C59 H59B 108.1 . .
H59A C59 H59B 109.5 . .
C74 C60 C44 119.9(11) . .
C74 C60 C20 120.6(10) . .
C44 C60 C20 119.4(7) . .
N18 C62 H62A 111.1 . .
N18 C62 H62B 108.1 . .
H62A C62 H62B 109.5 . .
N18 C62 H62C 109.1 . .
H62A C62 H62C 109.5 . .
H62B C62 H62C 109.5 . .
N17 C63 H63A 108.9 . .
N17 C63 H63B 110.6 . .
H63A C63 H63B 109.5 . .
N17 C63 H63C 108.9 . .
H63A C63 H63C 109.5 . .
H63B C63 H63C 109.5 . .
N34 C65 H65A 111.5 . .
N34 C65 H65B 109.0 . .
H65A C65 H65B 109.5 . .
N34 C65 H65C 107.9 . .
H65A C65 H65C 109.5 . .
H65B C65 H65C 109.5 . .
N18 C66 H66A 111.5 . .
N18 C66 H66B 111.4 . .
H66A C66 H66B 109.5 . .
N18 C66 H95 105.5 . .
H66A C66 H95 109.5 . .
H66B C66 H95 109.5 . .
N18 C66 H95 105.9 . .
H66A C66 H95 108.7 . .
H66B C66 H95 109.8 . .
H95 C66 H95 0.8 . .
N11 C72 H72A 109.2 . .
N11 C72 H72B 109.6 . .
H72A C72 H72B 109.5 . .
N11 C72 H72C 109.5 . .
H72A C72 H72C 109.5 . .
H72B C72 H72C 109.5 . .
C73 C74 C60 121.4(12) . .
C73 C74 H74 118.9 . .
C60 C74 H74 119.7 . .
C74 C73 C47 119.6(9) . .
C74 C73 H73 119.4 . .
C47 C73 H73 121.1 . .
H93A O93 H93B 120.0 . .
Sn2 O94 Sn1 107.4(2) 5 5
Sn2 O94 K95 122.3(2) 5 .
Sn1 O94 K95 115.30(19) 5 .
O5 K95 O4 101.4(2) . .
O5 K95 O94 100.1(2) . .
O4 K95 O94 100.1(2) . .
O5 K95 C40 165.2(3) . 5
O4 K95 C40 89.9(2) . 5
O94 K95 C40 87.2(2) . 5
O5 K95 C37 87.0(2) . 5
O4 K95 C37 166.6(3) . 5
O94 K95 C37 88.5(2) . 5
C40 K95 C37 80.2(3) 5 5
O5 K95 Sn2 74.28(14) . .
O4 K95 Sn2 28.40(11) . .
O94 K95 Sn2 113.01(18) . .
C40 K95 Sn2 114.9(2) 5 .
C37 K95 Sn2 153.4(2) 5 .
O5 K95 Sn3 27.69(11) . 5
O4 K95 Sn3 113.35(18) . 5
O94 K95 Sn3 73.54(14) . 5
C40 K95 Sn3 151.7(2) 5 5
C37 K95 Sn3 78.8(2) 5 5
Sn2 K95 Sn3 91.99(10) . 5
O5 K95 Sn1 113.02(18) . 5
O4 K95 Sn1 73.42(15) . 5
O94 K95 Sn1 27.93(10) . 5
C40 K95 Sn1 79.25(18) 5 5
C37 K95 Sn1 113.0(2) 5 5
Sn2 K95 Sn1 91.94(10) . 5
Sn3 K95 Sn1 91.77(10) 5 5
O5 K95 Sn1 25.78(11) . .
O4 K95 Sn1 76.15(14) . .
O94 K95 Sn1 109.73(17) . .
C40 K95 Sn1 159.6(2) 5 .
C37 K95 Sn1 110.7(2) 5 .
Sn2 K95 Sn1 48.56(6) . .
Sn3 K95 Sn1 48.43(5) 5 .
Sn1 K95 Sn1 110.15(12) 5 .
O5 K95 Sn3 111.03(18) . .
O4 K95 Sn3 25.46(11) . .
O94 K95 Sn3 75.28(14) . .
C40 K95 Sn3 83.2(2) 5 .
C37 K95 Sn3 157.3(2) 5 .
Sn2 K95 Sn3 49.15(6) . .
Sn3 K95 Sn3 110.64(12) 5 .
Sn1 K95 Sn3 48.06(6) 5 .
Sn1 K95 Sn3 89.90(10) . .
O5 K95 Sn2 76.05(14) . 5
O4 K95 Sn2 109.99(18) . 5
O94 K95 Sn2 24.65(10) . 5
C40 K95 Sn2 109.3(2) 5 5
C37 K95 Sn2 82.0(2) 5 5
Sn2 K95 Sn2 110.76(12) . 5
Sn3 K95 Sn2 49.00(6) 5 5
Sn1 K95 Sn2 48.06(6) 5 5
Sn1 K95 Sn2 89.75(10) . 5
Sn3 K95 Sn2 89.03(10) . 5
O5 K95 K95 63.25(15) . 5
O4 K95 K95 62.74(16) . 5
O94 K95 K95 61.84(15) . 5
C40 K95 K95 131.3(2) 5 5
C37 K95 K95 130.6(3) 5 5
Sn2 K95 K95 56.55(10) . 5
Sn3 K95 K95 56.26(10) 5 5
Sn1 K95 K95 55.46(10) 5 5
Sn1 K95 K95 54.69(9) . 5
Sn3 K95 K95 54.37(10) . 5
Sn2 K95 K95 54.21(10) 5 5
O5 K95 H95 92.4 . .
O4 K95 H95 89.0 . .
O94 K95 H95 162.8 . .
C40 K95 H95 78.1 5 .
C37 K95 H95 80.2 5 .
Sn2 K95 H95 81.7 . .
Sn3 K95 H95 116.4 5 .
Sn1 K95 H95 151.2 5 .
Sn1 K95 H95 86.6 . .
Sn3 K95 H95 111.4 . .
Sn2 K95 H95 159.2 5 .
K95 K95 H95 135.2 5 .
O5 K95 H95 92.7 . .
O4 K95 H95 89.7 . .
O94 K95 H95 161.9 . .
C40 K95 H95 77.6 5 .
C37 K95 H95 79.5 5 .
Sn2 K95 H95 82.6 . .
Sn3 K95 H95 116.5 5 .
Sn1 K95 H95 151.2 5 .
Sn1 K95 H95 87.3 . .
Sn3 K95 H95 111.9 . .
Sn2 K95 H95 158.8 5 .
K95 K95 H95 136.1 5 .
H95 K95 H95 0.9 . .
F97 C96 O102 120(2) . .
F97 C96 F98 103(3) . .
O102 C96 F98 136(2) . .
F97 C96 F99 91(3) . .
O102 C96 F99 95.2(18) . .
F98 C96 F99 93(3) . .
F97 C96 C100 98(3) . .
O102 C96 C100 53(2) . .
F98 C96 C100 116(2) . .
F99 C96 C100 147(3) . .
C96 O102 C100 51.0(14) . .
O102 C100 C96 76(2) . .
O102 C100 H100 75.6 . .
C96 C100 H100 119.9 . .
O101 O103 H103A 127.6 . .
O101 O103 H103B 96.1 . .
H103A O103 H103B 120.0 . .

loop_
_geom_bond_atom_site_label_1
_geom_bond_atom_site_label_2
_geom_bond_distance
_geom_bond_site_symmetry_2
Sn1 O5 2.006(4) .
Sn1 O94 2.045(4) 5
Sn1 O13 2.126(4) .
Sn1 O14 2.141(4) 5
Sn1 C35 2.148(6) .
Sn1 N36 2.432(6) .
Sn1 Sn3 3.2526(6) 5
Sn1 Sn2 3.2594(6) .
Sn1 K95 3.948(5) 5
Sn1 K95 3.985(5) .
Sn2 O94 2.000(4) 5
Sn2 O4 2.067(4) .
Sn2 O16 2.107(5) .
Sn2 O13 2.117(4) .
Sn2 C44 2.164(7) .
Sn2 N53 2.386(6) .
Sn2 K95 3.940(5) .
Sn2 K95 4.053(5) 5
Sn3 O4 2.029(4) .
Sn3 O5 2.049(4) 5
Sn3 O14 2.097(5) .
Sn3 O16 2.149(4) .
Sn3 C26 2.158(7) .
Sn3 N11 2.378(6) .
Sn3 Sn1 3.2526(6) 5
Sn3 K95 3.945(5) 5
Sn3 K95 4.036(5) .
O4 K95 2.593(6) .
O5 Sn3 2.049(4) 5
O5 K95 2.579(6) .
C8 C10 1.362(9) .
C8 C35 1.384(10) .
C8 C33 1.495(11) .
C9 C56 1.372(10) .
C9 C35 1.431(11) .
C9 C24 1.506(11) .
C10 C29 1.350(12) .
C10 H10 0.9601 .
N11 C55 1.460(12) .
N11 C72 1.492(10) .
N11 C59 1.490(9) .
C12 C31 1.372(11) .
C12 C26 1.410(12) .
C12 C15 1.542(12) .
O14 Sn1 2.141(4) 5
C15 N34 1.461(10) .
C15 H15 0.9601 .
N17 C24 1.456(10) .
N17 C40 1.483(11) .
N17 C63 1.463(11) .
N17 H17 0.9600 .
N18 C66 1.414(13) .
N18 C28 1.471(10) .
N18 C62 1.473(12) .
N18 H18 0.9601 .
C19 C26 1.377(11) .
C19 C25 1.378(11) .
C19 C59 1.440(13) .
C20 N53 1.505(10) .
C20 C60 1.494(14) .
C20 H20A 0.9599 .
C20 H20B 0.9599 .
C22 C47 1.412(11) .
C22 C44 1.374(12) .
C22 C28 1.509(13) .
C23 N53 1.482(9) .
C23 H23A 0.9601 .
C23 H23B 0.9600 .
C23 H23C 0.9599 .
C24 H24 0.9600 .
C25 C30 1.398(16) .
C25 H25 0.9599 .
C27 N36 1.442(10) .
C27 H27A 0.9601 .
C27 H27B 0.9600 .
C27 H27C 0.9602 .
C28 H28A 0.9601 .
C28 H28B 0.9600 .
C29 C56 1.396(13) .
C29 H29 0.9600 .
C30 C31 1.369(15) .
C30 H30 0.9600 .
C31 H31 0.9599 .
C33 N36 1.476(8) .
C33 H33A 0.9599 .
C33 H33B 0.9599 .
N34 C37 1.423(13) .
N34 C65 1.477(11) .
N34 H34 0.9600 .
N36 C58 1.499(9) .
C37 K95 3.507(12) 5
C37 H37A 0.9601 .
C37 H37B 0.9600 .
C37 H37C 0.9600 .
C40 K95 3.461(11) 5
C40 H40A 0.9600 .
C40 H40B 0.9599 .
C40 H40C 0.9601 .
C44 C60 1.391(12) .
C47 C73 1.364(17) .
C47 H47 0.9599 .
C50 N53 1.453(12) .
C50 H50A 0.9602 .
C50 H50B 0.9601 .
C50 H50C 0.9600 .
C55 H55A 0.9600 .
C55 H55B 0.9601 .
C55 H55C 0.9599 .
C56 H56 0.9599 .
C58 H58A 0.9600 .
C58 H58B 0.9599 .
C58 H58C 0.9601 .
C59 H59A 0.9600 .
C59 H59B 0.9600 .
C60 C74 1.352(13) .
C62 H62A 0.9601 .
C62 H62B 0.9600 .
C62 H62C 0.9599 .
C63 H63A 0.9601 .
C63 H63B 0.9599 .
C63 H63C 0.9601 .
C65 H65A 0.9600 .
C65 H65B 0.9600 .
C65 H65C 0.9601 .
C66 H66A 0.9599 .
C66 H66B 0.9600 .
C66 H95 0.9600 .
C66 H95 1.0630 .
C72 H72A 0.9600 .
C72 H72B 0.9600 .
C72 H72C 0.9601 .
C74 C73 1.363(19) .
C74 H74 0.9600 .
C73 H73 0.9599 .
O93 H93A 0.9599 .
O93 H93B 0.9598 .
O94 Sn2 2.000(4) 5
O94 Sn1 2.045(4) 5
O94 K95 2.615(6) .
K95 C40 3.461(11) 5
K95 C37 3.507(12) 5
K95 Sn3 3.945(5) 5
K95 Sn1 3.948(5) 5
K95 Sn2 4.053(5) 5
K95 K95 4.542(10) 5
K95 H95 2.9200 .
K95 H95 2.8255 .
C96 F97 1.28(3) .
C96 O102 1.88(4) .
C96 F98 1.41(3) .
C96 F99 1.38(3) .
C96 C100 1.51(4) .
O102 C100 1.54(4) .
C100 H100 0.9600 .
O101 O103 1.404(17) .
O103 H103A 0.9600 .
O103 H103B 0.9601 .
